data_9017585
loop_
_publ_author_name
'Bindi, L.'
'Pingitore, N. E.'

_publ_section_title
;
 On the symmetry and crystal structure of aguilarite, Ag4SeS
;
_journal_name_full 'Mineralogical Magazine'
_journal_page_first 21
_journal_page_last 31
_journal_volume 77
_journal_year 2013
_chemical_compound_source 'San Carlos mine, Guanajuato, Mexico'
_chemical_formula_sum 'Ag2 S0.42 Se0.49 Te0.09'
_chemical_name_mineral Aguilarite
_space_group_IT_number 14
_space_group_name_Hall '-P 2yn'
_space_group_name_H-M_alt 'P 1 21/n 1'
_symmetry_space_group_name_H-M 'P 1 21/n 1'
_cell_angle_alpha 90
_cell_angle_beta 100.103
_cell_angle_gamma 90
_cell_length_a 4.2478
_cell_length_b 6.9432
_cell_length_c 8.0042
_cell_formula_units_Z 4
_cell_volume 232.410
_database_code_amcsd 0019989
_exptl_crystal_density_diffrn 7.984
_cod_data_source_file inputs/fixed/downloads/18/18491.cif
_cod_data_source_block 18491
_cod_original_formula_sum 'Ag2 (Se.49 S.42 Te.09)'
_cod_database_code 9017585

loop_
_space_group_symop_operation_xyz
x,y,z
1/2+x,1/2-y,1/2+z
1/2-x,1/2+y,1/2-z
-x,-y,-z

loop_
_atom_site_aniso_label
_atom_site_aniso_U_11
_atom_site_aniso_U_22
_atom_site_aniso_U_33
_atom_site_aniso_U_12
_atom_site_aniso_U_13
_atom_site_aniso_U_23
Ag1 0.01810 0.01774 0.01705 -0.00012 0.00318 0.00000
Ag2 0.01845 0.01826 0.01740 0.00002 0.00317 0.00019
Se 0.02150 0.02220 0.02112 -0.00033 0.00385 -0.00001
S 0.02150 0.02220 0.02112 -0.00033 0.00385 -0.00001
Te 0.02150 0.02220 0.02112 -0.00033 0.00385 -0.00001

loop_
_atom_site_label
_atom_site_fract_x
_atom_site_fract_y
_atom_site_fract_z
_atom_site_occupancy
_atom_site_U_iso_or_equiv
Ag1 0.75442 0.01378 0.30116 1.00000 0.01762
Ag2 0.28840 0.31874 0.43144 1.00000 0.01803
Se 0.36030 0.24110 0.13054 0.49000 0.02162
S 0.36030 0.24110 0.13054 0.42000 0.02162
Te 0.36030 0.24110 0.13054 0.09000 0.02162

loop_
_cod_related_entry_id
_cod_related_entry_database
_cod_related_entry_code
1 AMCSD 0019989
